data_4025949
loop_
_publ_author_name
'Zhiying Jia'
'Shi Li'
'Kiyohiko Nakajima'
'Ken-ichiro Kanno'
'Tamotsu Takahashi'

_publ_section_title
;
 Preparation of 6,13-Bis(trimethylsilyl)pentacene and Formation of
 Second-Ring Diels-Alder Adduct of Pentacene
;
_journal_name_full 'Journal of Organic Chemistry'
_journal_page_first 293
_journal_page_last 296
_journal_paper_doi 10.1021/jo101774d
_journal_volume 76
_journal_year 2011
_chemical_formula_moiety 'C32 H20 O2, C H Cl3 '
_chemical_formula_sum 'C33 H21 Cl3 O2'
_chemical_formula_weight 555.89
_space_group_IT_number 14
_symmetry_cell_setting monoclinic
_symmetry_Int_Tables_number 14
_symmetry_space_group_name_Hall '-P 2yn'
_symmetry_space_group_name_H-M 'P 1 21/n 1'
_cell_angle_alpha 90.0000
_cell_angle_beta 111.575(14)
_cell_angle_gamma 90.0000
_cell_formula_units_Z 4
_cell_length_a 12.650(4)
_cell_length_b 14.152(5)
_cell_length_c 15.800(6)
_cell_measurement_reflns_used 11589
_cell_measurement_temperature 298.1
_cell_measurement_theta_max 27.5
_cell_measurement_theta_min 3.0
_cell_volume 2630.4(16)
_computing_cell_refinement PROCESS-AUTO
_computing_data_collection PROCESS-AUTO
_computing_data_reduction CrystalStructure
_computing_publication_material 'CrystalStructure 3.8'
_computing_structure_refinement SHELXL
_computing_structure_solution SIR92
_diffrn_ambient_temperature 298
_diffrn_detector_area_resol_mean 10.00
_diffrn_measured_fraction_theta_full 0.991
_diffrn_measured_fraction_theta_max 0.991
_diffrn_measurement_device_type 'Rigaku RAXIS-RAPID'
_diffrn_measurement_method \w
_diffrn_radiation_type 'Mo K\a'
_diffrn_radiation_wavelength 0.71075
_diffrn_reflns_av_R_equivalents 0.078
_diffrn_reflns_limit_h_max 16
_diffrn_reflns_limit_h_min -16
_diffrn_reflns_limit_k_max 18
_diffrn_reflns_limit_k_min -18
_diffrn_reflns_limit_l_max 20
_diffrn_reflns_limit_l_min -20
_diffrn_reflns_number 25301
_diffrn_reflns_theta_full 27.48
_diffrn_reflns_theta_max 27.48
_exptl_absorpt_coefficient_mu 0.378
_exptl_absorpt_correction_T_max 0.981
_exptl_absorpt_correction_T_min 0.974
_exptl_absorpt_correction_type numerical
_exptl_absorpt_process_details
;
    Higashi, T. (1999). Program for Absorption Correction.
    Rigaku Corporation, Tokyo, Japan.
;
_exptl_crystal_colour colorless
_exptl_crystal_density_diffrn 1.404
_exptl_crystal_description prism
_exptl_crystal_F_000 1144.00
_exptl_crystal_size_max 0.20
_exptl_crystal_size_mid 0.20
_exptl_crystal_size_min 0.05
_refine_diff_density_max 0.50
_refine_diff_density_min -0.47
_refine_ls_extinction_method none
_refine_ls_goodness_of_fit_ref 1.018
_refine_ls_hydrogen_treatment refall
_refine_ls_number_parameters 428
_refine_ls_number_reflns 5985
_refine_ls_R_factor_gt 0.0688
_refine_ls_shift/su_max 0.0010
_refine_ls_structure_factor_coef Fsqd
_refine_ls_weighting_details 'w = 1/[\s^2^(Fo^2^)+(0.1044P)^2^+0.1119P] where P=(Fo^2^+2Fc^2^)/3'
_refine_ls_weighting_scheme calc
_refine_ls_wR_factor_ref 0.2143
_reflns_number_gt 2748
_reflns_number_total 5985
_reflns_threshold_expression F^2^>2.0\s(F^2^)
_cod_data_source_file jo101774d_si_002.cif
_cod_data_source_block '_tt177r'
_cod_original_formula_sum 'C33 H21 Cl3 O2 '
_cod_database_code 4025949

loop_
_symmetry_equiv_pos_site_id
_symmetry_equiv_pos_as_xyz
1 +X,+Y,+Z
2 1/2-X,1/2+Y,1/2-Z
3 -X,-Y,-Z
4 1/2+X,1/2-Y,1/2+Z

loop_
_atom_site_label
_atom_site_type_symbol
_atom_site_fract_x
_atom_site_fract_y
_atom_site_fract_z
_atom_site_U_iso_or_equiv
_atom_site_adp_type
_atom_site_occupancy
_atom_site_symmetry_multiplicity
_atom_site_calc_flag
Cl(1) Cl 0.96439(17) 0.70509(16) 0.21435(17) 0.1728(9) Uani 1.00 1 d
Cl(2) Cl 0.99697(14) 0.61121(10) 0.37962(11) 0.1134(5) Uani 1.00 1 d
Cl(3) Cl 0.97379(13) 0.50007(12) 0.22321(11) 0.1229(5) Uani 1.00 1 d
O(1) O 1.2382(2) 0.1542(2) 0.2328(2) 0.0764(8) Uani 1.00 1 d
O(2) O 0.9447(2) 0.20451(18) 0.4034(2) 0.0799(8) Uani 1.00 1 d
C(1) C 0.8676(2) 0.1043(2) 0.2319(2) 0.0467(7) Uani 1.00 1 d
C(2) C 0.8603(2) 0.1863(2) 0.1685(2) 0.0448(7) Uani 1.00 1 d
C(3) C 0.7879(2) 0.2609(2) 0.1507(2) 0.0467(7) Uani 1.00 1 d
C(4) C 0.7915(2) 0.3323(2) 0.0890(2) 0.0447(7) Uani 1.00 1 d
C(5) C 0.7170(2) 0.4094(2) 0.0679(2) 0.0497(8) Uani 1.00 1 d
C(6) C 0.7239(2) 0.4809(2) 0.0101(2) 0.0520(8) Uani 1.00 1 d
C(7) C 0.6523(3) 0.5620(2) -0.0084(3) 0.0664(10) Uani 1.00 1 d
C(8) C 0.6629(4) 0.6324(2) -0.0622(3) 0.0791(12) Uani 1.00 1 d
C(9) C 0.7450(4) 0.6272(2) -0.1020(3) 0.0767(12) Uani 1.00 1 d
C(10) C 0.8146(3) 0.5515(2) -0.0882(2) 0.0631(9) Uani 1.00 1 d
C(11) C 0.8074(2) 0.4753(2) -0.0308(2) 0.0500(7) Uani 1.00 1 d
C(12) C 0.8797(2) 0.3966(2) -0.0124(2) 0.0496(7) Uani 1.00 1 d
C(13) C 0.8739(2) 0.3258(2) 0.0462(2) 0.0432(7) Uani 1.00 1 d
C(14) C 0.9472(2) 0.2454(2) 0.0658(2) 0.0444(7) Uani 1.00 1 d
C(15) C 0.9392(2) 0.1773(2) 0.1226(2) 0.0435(7) Uani 1.00 1 d
C(16) C 1.0085(2) 0.0873(2) 0.1489(2) 0.0428(7) Uani 1.00 1 d
C(17) C 0.9258(2) 0.0061(2) 0.1309(2) 0.0485(7) Uani 1.00 1 d
C(18) C 0.9179(3) -0.0703(2) 0.0747(2) 0.0568(9) Uani 1.00 1 d
C(19) C 0.8337(3) -0.1374(2) 0.0628(3) 0.0697(10) Uani 1.00 1 d
C(20) C 0.7599(3) -0.1281(2) 0.1086(3) 0.0738(12) Uani 1.00 1 d
C(21) C 0.7683(3) -0.0531(2) 0.1660(3) 0.0616(9) Uani 1.00 1 d
C(22) C 0.8505(2) 0.0151(2) 0.1772(2) 0.0504(8) Uani 1.00 1 d
C(23) C 0.9924(2) 0.1048(2) 0.3030(2) 0.0467(7) Uani 1.00 1 d
C(24) C 1.0767(2) 0.0919(2) 0.2530(2) 0.0465(7) Uani 1.00 1 d
C(25) C 1.1693(2) 0.1650(2) 0.2694(2) 0.0523(8) Uani 1.00 1 d
C(26) C 1.1753(2) 0.2493(2) 0.3265(2) 0.0504(7) Uani 1.00 1 d
C(27) C 1.2563(3) 0.3179(2) 0.3364(2) 0.0646(10) Uani 1.00 1 d
C(28) C 1.2630(3) 0.3958(3) 0.3887(3) 0.0768(12) Uani 1.00 1 d
C(29) C 1.1903(3) 0.4070(3) 0.4340(3) 0.0764(11) Uani 1.00 1 d
C(30) C 1.1094(3) 0.3405(2) 0.4260(2) 0.0687(10) Uani 1.00 1 d
C(31) C 1.1001(2) 0.2607(2) 0.3722(2) 0.0498(7) Uani 1.00 1 d
C(32) C 1.0090(2) 0.1915(2) 0.3630(2) 0.0518(8) Uani 1.00 1 d
C(33) C 1.0233(3) 0.6077(3) 0.2801(3) 0.0821(13) Uani 1.00 1 d
H(1) H 0.816(2) 0.117(2) 0.269(2) 0.058(8) Uiso 1.00 1 d
H(2) H 0.738(2) 0.269(2) 0.186(2) 0.049(8) Uiso 1.00 1 d
H(3) H 0.656(2) 0.414(2) 0.094(2) 0.058(9) Uiso 1.00 1 d
H(4) H 0.596(3) 0.569(2) 0.016(2) 0.078(12) Uiso 1.00 1 d
H(5) H 0.614(3) 0.684(3) -0.071(3) 0.093(13) Uiso 1.00 1 d
H(6) H 0.753(3) 0.672(2) -0.141(2) 0.079(12) Uiso 1.00 1 d
H(7) H 0.868(3) 0.545(2) -0.112(2) 0.075(12) Uiso 1.00 1 d
H(8) H 0.934(2) 0.394(2) -0.045(2) 0.052(8) Uiso 1.00 1 d
H(9) H 1.003(2) 0.2403(19) 0.036(2) 0.043(7) Uiso 1.00 1 d
H(10) H 1.062(2) 0.0814(17) 0.1156(19) 0.035(6) Uiso 1.00 1 d
H(11) H 0.971(2) -0.075(2) 0.046(2) 0.059(9) Uiso 1.00 1 d
H(12) H 0.830(3) -0.191(3) 0.024(3) 0.092(13) Uiso 1.00 1 d
H(13) H 0.708(3) -0.168(3) 0.101(3) 0.086(13) Uiso 1.00 1 d
H(14) H 0.720(2) -0.048(2) 0.200(2) 0.052(8) Uiso 1.00 1 d
H(15) H 1.001(2) 0.053(2) 0.341(2) 0.052(8) Uiso 1.00 1 d
H(16) H 1.115(2) 0.034(2) 0.271(2) 0.048(8) Uiso 1.00 1 d
H(17) H 1.301(2) 0.303(2) 0.306(2) 0.058(9) Uiso 1.00 1 d
H(18) H 1.314(3) 0.442(2) 0.397(2) 0.079(11) Uiso 1.00 1 d
H(19) H 1.199(3) 0.457(3) 0.477(3) 0.097(14) Uiso 1.00 1 d
H(20) H 1.057(3) 0.347(2) 0.454(2) 0.074(11) Uiso 1.00 1 d
H(21) H 1.097(3) 0.605(2) 0.289(2) 0.078(11) Uiso 1.00 1 d

loop_
_atom_site_aniso_label
_atom_site_aniso_U_11
_atom_site_aniso_U_22
_atom_site_aniso_U_33
_atom_site_aniso_U_12
_atom_site_aniso_U_13
_atom_site_aniso_U_23
Cl(1) 0.1616(16) 0.1769(18) 0.183(2) 0.0622(13) 0.0669(15) 0.0973(16)
Cl(2) 0.1382(12) 0.1169(10) 0.0923(11) 0.0038(8) 0.0508(9) -0.0180(8)
Cl(3) 0.1187(11) 0.1539(13) 0.0911(11) -0.0285(9) 0.0326(9) -0.0466(9)
O(1) 0.0548(13) 0.103(2) 0.083(2) -0.0103(13) 0.0391(15) -0.0225(16)
O(2) 0.0952(19) 0.0795(17) 0.090(2) -0.0088(14) 0.0636(18) -0.0132(15)
C(1) 0.0444(15) 0.0481(17) 0.052(2) 0.0060(13) 0.0225(16) 0.0088(15)
C(2) 0.0422(15) 0.0481(17) 0.043(2) -0.0005(12) 0.0144(14) 0.0047(14)
C(3) 0.0440(15) 0.0505(17) 0.049(2) 0.0032(13) 0.0209(16) 0.0026(15)
C(4) 0.0418(15) 0.0439(16) 0.045(2) 0.0004(12) 0.0113(14) -0.0040(14)
C(5) 0.0463(16) 0.0475(18) 0.053(2) 0.0025(13) 0.0148(16) -0.0017(15)
C(6) 0.0539(18) 0.0456(17) 0.047(2) 0.0032(13) 0.0075(16) -0.0046(15)
C(7) 0.076(2) 0.050(2) 0.066(2) 0.0126(17) 0.018(2) -0.0006(19)
C(8) 0.096(3) 0.053(2) 0.080(3) 0.019(2) 0.022(2) 0.006(2)
C(9) 0.106(3) 0.048(2) 0.062(3) -0.001(2) 0.014(2) 0.012(2)
C(10) 0.077(2) 0.050(2) 0.054(2) -0.0079(18) 0.014(2) 0.0006(18)
C(11) 0.0553(18) 0.0430(17) 0.041(2) -0.0049(13) 0.0056(16) -0.0005(14)
C(12) 0.0524(17) 0.0508(18) 0.044(2) -0.0030(14) 0.0155(16) -0.0014(15)
C(13) 0.0446(15) 0.0416(15) 0.0397(19) -0.0006(12) 0.0113(14) 0.0001(14)
C(14) 0.0441(15) 0.0482(16) 0.043(2) -0.0006(13) 0.0188(15) -0.0010(14)
C(15) 0.0404(14) 0.0471(16) 0.042(2) -0.0010(12) 0.0142(14) -0.0039(14)
C(16) 0.0399(15) 0.0469(16) 0.043(2) 0.0047(12) 0.0171(15) 0.0022(14)
C(17) 0.0474(17) 0.0450(17) 0.047(2) 0.0040(13) 0.0103(16) 0.0037(15)
C(18) 0.0545(19) 0.0490(19) 0.060(2) 0.0048(14) 0.0136(18) 0.0014(17)
C(19) 0.073(2) 0.052(2) 0.072(3) 0.0008(18) 0.012(2) -0.005(2)
C(20) 0.060(2) 0.055(2) 0.092(3) -0.0115(18) 0.012(2) 0.009(2)
C(21) 0.0524(19) 0.056(2) 0.073(2) -0.0021(15) 0.018(2) 0.012(2)
C(22) 0.0490(16) 0.0438(17) 0.055(2) 0.0043(13) 0.0152(16) 0.0126(15)
C(23) 0.0504(17) 0.0453(17) 0.047(2) 0.0061(13) 0.0205(16) 0.0120(16)
C(24) 0.0434(15) 0.0487(18) 0.047(2) 0.0074(13) 0.0159(15) 0.0048(15)
C(25) 0.0400(15) 0.067(2) 0.047(2) 0.0022(14) 0.0123(16) 0.0046(17)
C(26) 0.0438(15) 0.061(2) 0.041(2) -0.0002(14) 0.0094(15) 0.0018(16)
C(27) 0.053(2) 0.077(2) 0.060(2) -0.0107(17) 0.015(2) -0.002(2)
C(28) 0.062(2) 0.072(2) 0.082(3) -0.018(2) 0.009(2) -0.006(2)
C(29) 0.066(2) 0.070(2) 0.079(3) -0.0042(19) 0.010(2) -0.018(2)
C(30) 0.069(2) 0.074(2) 0.059(2) 0.0065(19) 0.019(2) -0.008(2)
C(31) 0.0512(17) 0.0548(19) 0.037(2) 0.0014(13) 0.0083(15) 0.0015(15)
C(32) 0.0560(18) 0.0570(19) 0.045(2) 0.0082(14) 0.0213(17) 0.0079(16)
C(33) 0.052(2) 0.096(3) 0.098(3) -0.001(2) 0.027(2) 0.011(2)

loop_
_atom_type_symbol
_atom_type_description
_atom_type_scat_dispersion_real
_atom_type_scat_dispersion_imag
_atom_type_scat_source
C C 0.003 0.002
;
International Tables for Crystallography
(1992, Vol. C, Tables 4.2.6.8 and 6.1.1.4)
;
H H 0.000 0.000
;
International Tables for Crystallography
(1992, Vol. C, Table 6.1.1.4)
;
O O 0.011 0.006
;
International Tables for Crystallography
(1992, Vol. C, Tables 4.2.6.8 and 6.1.1.4)
;
Cl Cl 0.148 0.159
;
International Tables for Crystallography
(1992, Vol. C, Tables 4.2.6.8 and 6.1.1.4)
;

loop_
_geom_angle_atom_site_label_1
_geom_angle_atom_site_label_2
_geom_angle_atom_site_label_3
_geom_angle
_geom_angle_publ_flag
C(2) C(1) C(22) 107.6(3) yes
C(2) C(1) C(23) 105.7(2) yes
C(22) C(1) C(23) 108.1(2) yes
C(1) C(2) C(3) 127.3(3) yes
C(1) C(2) C(15) 112.4(2) yes
C(3) C(2) C(15) 120.3(3) yes
C(2) C(3) C(4) 120.5(3) yes
C(3) C(4) C(5) 122.0(3) yes
C(3) C(4) C(13) 119.4(2) yes
C(5) C(4) C(13) 118.6(3) yes
C(4) C(5) C(6) 121.7(3) yes
C(5) C(6) C(7) 122.2(3) yes
C(5) C(6) C(11) 119.5(2) yes
C(7) C(6) C(11) 118.3(3) yes
C(6) C(7) C(8) 121.4(4) yes
C(7) C(8) C(9) 120.4(4) yes
C(8) C(9) C(10) 121.1(4) yes
C(9) C(10) C(11) 120.6(4) yes
C(6) C(11) C(10) 118.2(3) yes
C(6) C(11) C(12) 119.0(3) yes
C(10) C(11) C(12) 122.8(3) yes
C(11) C(12) C(13) 121.5(3) yes
C(4) C(13) C(12) 119.6(2) yes
C(4) C(13) C(14) 118.3(2) yes
C(12) C(13) C(14) 122.1(3) yes
C(13) C(14) C(15) 120.9(3) yes
C(2) C(15) C(14) 120.5(2) yes
C(2) C(15) C(16) 112.0(2) yes
C(14) C(15) C(16) 127.4(3) yes
C(15) C(16) C(17) 107.3(2) yes
C(15) C(16) C(24) 107.2(2) yes
C(17) C(16) C(24) 108.0(2) yes
C(16) C(17) C(18) 126.9(3) yes
C(16) C(17) C(22) 112.9(2) yes
C(18) C(17) C(22) 120.2(3) yes
C(17) C(18) C(19) 119.6(4) yes
C(18) C(19) C(20) 119.8(4) yes
C(19) C(20) C(21) 121.1(3) yes
C(20) C(21) C(22) 119.6(4) yes
C(1) C(22) C(17) 113.2(2) yes
C(1) C(22) C(21) 127.1(3) yes
C(17) C(22) C(21) 119.6(3) yes
C(1) C(23) C(24) 109.6(2) yes
C(1) C(23) C(32) 108.8(2) yes
C(24) C(23) C(32) 116.7(2) yes
C(16) C(24) C(23) 109.0(2) yes
C(16) C(24) C(25) 107.7(2) yes
C(23) C(24) C(25) 117.7(2) yes
O(1) C(25) C(24) 118.4(3) yes
O(1) C(25) C(26) 120.3(3) yes
C(24) C(25) C(26) 121.2(3) yes
C(25) C(26) C(27) 120.4(3) yes
C(25) C(26) C(31) 121.1(2) yes
C(27) C(26) C(31) 118.6(3) yes
C(26) C(27) C(28) 121.2(4) yes
C(27) C(28) C(29) 120.5(4) yes
C(28) C(29) C(30) 119.9(4) yes
C(29) C(30) C(31) 120.6(4) yes
C(26) C(31) C(30) 119.2(3) yes
C(26) C(31) C(32) 121.7(3) yes
C(30) C(31) C(32) 119.0(3) yes
O(2) C(32) C(23) 118.9(3) yes
O(2) C(32) C(31) 119.7(3) yes
C(23) C(32) C(31) 121.4(3) yes
Cl(1) C(33) Cl(2) 110.0(2) yes
Cl(1) C(33) Cl(3) 113.0(2) yes
Cl(2) C(33) Cl(3) 109.8(2) yes
C(2) C(1) H(1) 109.9(16) no
C(22) C(1) H(1) 118.8(16) no
C(23) C(1) H(1) 105.9(16) no
C(2) C(3) H(2) 119.8(16) no
C(4) C(3) H(2) 119.5(16) no
C(4) C(5) H(3) 120.5(17) no
C(6) C(5) H(3) 117.8(17) no
C(6) C(7) H(4) 122(2) no
C(8) C(7) H(4) 117(2) no
C(7) C(8) H(5) 117(3) no
C(9) C(8) H(5) 123(3) no
C(8) C(9) H(6) 124(2) no
C(10) C(9) H(6) 115(2) no
C(9) C(10) H(7) 125(2) no
C(11) C(10) H(7) 115(2) no
C(11) C(12) H(8) 116.0(16) no
C(13) C(12) H(8) 122.5(16) no
C(13) C(14) H(9) 118.4(16) no
C(15) C(14) H(9) 120.7(15) no
C(15) C(16) H(10) 111.1(14) no
C(17) C(16) H(10) 113.1(14) no
C(24) C(16) H(10) 110.0(14) no
C(17) C(18) H(11) 118.4(19) no
C(19) C(18) H(11) 122.0(19) no
C(18) C(19) H(12) 119(3) no
C(20) C(19) H(12) 121(3) no
C(19) C(20) H(13) 120(3) no
C(21) C(20) H(13) 119(3) no
C(20) C(21) H(14) 121.5(18) no
C(22) C(21) H(14) 118.8(18) no
C(1) C(23) H(15) 108.0(18) no
C(24) C(23) H(15) 107(2) no
C(32) C(23) H(15) 106(2) no
C(16) C(24) H(16) 108(2) no
C(23) C(24) H(16) 109(2) no
C(25) C(24) H(16) 105.4(18) no
C(26) C(27) H(17) 111(2) no
C(28) C(27) H(17) 128(2) no
C(27) C(28) H(18) 124(3) no
C(29) C(28) H(18) 116(3) no
C(28) C(29) H(19) 122(3) no
C(30) C(29) H(19) 118(3) no
C(29) C(30) H(20) 122(2) no
C(31) C(30) H(20) 117(2) no
Cl(1) C(33) H(21) 109(2) no
Cl(2) C(33) H(21) 113(3) no
Cl(3) C(33) H(21) 102(2) no

loop_
_geom_bond_atom_site_label_1
_geom_bond_atom_site_label_2
_geom_bond_distance
_geom_bond_publ_flag
Cl(1) C(33) 1.721(5) yes
Cl(2) C(33) 1.724(6) yes
Cl(3) C(33) 1.763(4) yes
O(1) C(25) 1.220(5) yes
O(2) C(32) 1.219(5) yes
C(1) C(2) 1.514(4) yes
C(1) C(22) 1.501(4) yes
C(1) C(23) 1.565(3) yes
C(2) C(3) 1.357(4) yes
C(2) C(15) 1.439(5) yes
C(3) C(4) 1.416(4) yes
C(4) C(5) 1.399(4) yes
C(4) C(13) 1.438(5) yes
C(5) C(6) 1.388(5) yes
C(6) C(7) 1.424(4) yes
C(6) C(11) 1.429(5) yes
C(7) C(8) 1.349(6) yes
C(8) C(9) 1.400(8) yes
C(9) C(10) 1.353(5) yes
C(10) C(11) 1.434(5) yes
C(11) C(12) 1.401(4) yes
C(12) C(13) 1.384(4) yes
C(13) C(14) 1.429(4) yes
C(14) C(15) 1.346(4) yes
C(15) C(16) 1.515(4) yes
C(16) C(17) 1.508(4) yes
C(16) C(24) 1.552(4) yes
C(17) C(18) 1.379(5) yes
C(17) C(22) 1.404(5) yes
C(18) C(19) 1.387(5) yes
C(19) C(20) 1.381(8) yes
C(20) C(21) 1.376(6) yes
C(21) C(22) 1.381(4) yes
C(23) C(24) 1.553(5) yes
C(23) C(32) 1.518(4) yes
C(24) C(25) 1.512(4) yes
C(25) C(26) 1.480(4) yes
C(26) C(27) 1.378(5) yes
C(26) C(31) 1.398(5) yes
C(27) C(28) 1.362(6) yes
C(28) C(29) 1.366(8) yes
C(29) C(30) 1.361(6) yes
C(30) C(31) 1.392(5) yes
C(31) C(32) 1.478(4) yes
C(1) H(1) 1.04(4) no
C(3) H(2) 0.99(3) no
C(5) H(3) 1.00(4) no
C(7) H(4) 0.94(5) no
C(8) H(5) 0.93(4) no
C(9) H(6) 0.92(4) no
C(10) H(7) 0.89(4) no
C(12) H(8) 0.99(4) no
C(14) H(9) 0.98(3) no
C(16) H(10) 1.00(3) no
C(18) H(11) 0.94(4) no
C(19) H(12) 0.96(4) no
C(20) H(13) 0.84(4) no
C(21) H(14) 0.95(4) no
C(23) H(15) 0.92(3) no
C(24) H(16) 0.94(3) no
C(27) H(17) 0.89(4) no
C(28) H(18) 0.90(4) no
C(29) H(19) 0.97(5) no
C(30) H(20) 0.93(4) no
C(33) H(21) 0.88(4) no

loop_
_geom_contact_atom_site_label_1
_geom_contact_atom_site_label_2
_geom_contact_distance
_geom_contact_site_symmetry_2
Cl(1) Cl(2) 2.822(3) .
Cl(1) Cl(3) 2.905(2) .
Cl(1) C(19) 3.245(4) 1_565
Cl(1) C(20) 3.446(4) 1_565
Cl(2) Cl(1) 2.822(3) .
Cl(2) Cl(3) 2.852(2) .
Cl(3) Cl(1) 2.905(2) .
Cl(3) Cl(2) 2.852(2) .
Cl(3) C(4) 3.443(3) .
Cl(3) C(5) 3.515(3) .
Cl(3) C(13) 3.592(3) .
O(1) C(15) 3.549(3) .
O(1) C(16) 2.875(3) .
O(1) C(24) 2.352(4) .
O(1) C(26) 2.346(4) .
O(1) C(27) 2.797(5) .
O(1) C(33) 3.167(5) 2_745
O(2) C(1) 2.891(4) .
O(2) C(2) 3.474(4) .
O(2) C(7) 3.134(5) 2_645
O(2) C(8) 3.420(7) 2_645
O(2) C(20) 3.462(5) 2_655
O(2) C(23) 2.363(5) .
O(2) C(30) 2.762(5) .
O(2) C(31) 2.336(5) .
C(1) O(2) 2.891(4) .
C(1) C(3) 2.574(4) .
C(1) C(15) 2.454(5) .
C(1) C(16) 2.583(5) .
C(1) C(17) 2.426(5) .
C(1) C(21) 2.581(4) .
C(1) C(24) 2.548(4) .
C(1) C(32) 2.507(4) .
C(2) O(2) 3.474(4) .
C(2) C(4) 2.408(4) .
C(2) C(13) 2.811(4) .
C(2) C(14) 2.419(5) .
C(2) C(16) 2.450(4) .
C(2) C(17) 2.812(4) .
C(2) C(21) 3.578(4) .
C(2) C(22) 2.434(4) .
C(2) C(23) 2.455(4) .
C(2) C(24) 2.894(4) .
C(2) C(32) 2.956(4) .
C(3) C(1) 2.574(4) .
C(3) C(5) 2.463(4) .
C(3) C(13) 2.464(5) .
C(3) C(14) 2.810(5) .
C(3) C(15) 2.426(4) .
C(3) C(22) 3.559(4) .
C(3) C(23) 3.576(4) .
C(4) Cl(3) 3.443(3) .
C(4) C(2) 2.408(4) .
C(4) C(6) 2.435(4) .
C(4) C(11) 2.828(4) .
C(4) C(12) 2.440(5) .
C(4) C(14) 2.461(4) .
C(4) C(15) 2.803(4) .
C(5) Cl(3) 3.515(3) .
C(5) C(3) 2.463(4) .
C(5) C(7) 2.462(4) .
C(5) C(11) 2.434(5) .
C(5) C(12) 2.793(5) .
C(5) C(13) 2.440(4) .
C(6) C(4) 2.435(4) .
C(6) C(8) 2.418(5) .
C(6) C(9) 2.799(6) .
C(6) C(10) 2.456(6) .
C(6) C(12) 2.439(5) .
C(6) C(13) 2.819(4) .
C(7) O(2) 3.134(5) 2_655
C(7) C(5) 2.462(4) .
C(7) C(9) 2.385(7) .
C(7) C(10) 2.781(7) .
C(7) C(11) 2.449(5) .
C(8) O(2) 3.420(7) 2_655
C(8) C(6) 2.418(5) .
C(8) C(10) 2.397(7) .
C(8) C(11) 2.805(5) .
C(9) C(6) 2.799(6) .
C(9) C(7) 2.385(7) .
C(9) C(11) 2.421(5) .
C(10) C(6) 2.456(6) .
C(10) C(7) 2.781(7) .
C(10) C(8) 2.397(7) .
C(10) C(12) 2.489(4) .
C(11) C(4) 2.828(4) .
C(11) C(5) 2.434(5) .
C(11) C(7) 2.449(5) .
C(11) C(8) 2.805(5) .
C(11) C(9) 2.421(5) .
C(11) C(13) 2.430(4) .
C(11) C(25) 3.592(4) 4_454
C(12) C(4) 2.440(5) .
C(12) C(5) 2.793(5) .
C(12) C(6) 2.439(5) .
C(12) C(10) 2.489(4) .
C(12) C(14) 2.462(4) .
C(12) C(26) 3.547(4) 4_454
C(13) Cl(3) 3.592(3) .
C(13) C(2) 2.811(4) .
C(13) C(3) 2.464(5) .
C(13) C(5) 2.440(4) .
C(13) C(6) 2.819(4) .
C(13) C(11) 2.430(4) .
C(13) C(15) 2.414(4) .
C(14) C(2) 2.419(5) .
C(14) C(3) 2.810(5) .
C(14) C(4) 2.461(4) .
C(14) C(12) 2.462(4) .
C(14) C(16) 2.566(4) .
C(14) C(17) 3.578(4) .
C(14) C(24) 3.548(4) .
C(14) C(25) 3.590(3) .
C(14) C(28) 3.529(5) 4_454
C(15) O(1) 3.549(3) .
C(15) C(1) 2.454(5) .
C(15) C(3) 2.426(4) .
C(15) C(4) 2.803(4) .
C(15) C(13) 2.414(4) .
C(15) C(17) 2.435(4) .
C(15) C(18) 3.574(4) .
C(15) C(22) 2.826(4) .
C(15) C(23) 2.866(4) .
C(15) C(24) 2.468(4) .
C(15) C(25) 2.986(3) .
C(15) C(32) 3.575(5) .
C(16) O(1) 2.875(3) .
C(16) C(1) 2.583(5) .
C(16) C(2) 2.450(4) .
C(16) C(14) 2.566(4) .
C(16) C(18) 2.583(4) .
C(16) C(22) 2.428(5) .
C(16) C(23) 2.528(5) .
C(16) C(25) 2.475(3) .
C(17) C(1) 2.426(5) .
C(17) C(2) 2.812(4) .
C(17) C(14) 3.578(4) .
C(17) C(15) 2.435(4) .
C(17) C(19) 2.391(4) .
C(17) C(20) 2.756(5) .
C(17) C(21) 2.407(5) .
C(17) C(23) 2.892(4) .
C(17) C(24) 2.475(4) .
C(18) C(15) 3.574(4) .
C(18) C(16) 2.583(4) .
C(18) C(20) 2.394(6) .
C(18) C(21) 2.780(6) .
C(18) C(22) 2.413(5) .
C(19) Cl(1) 3.245(4) 1_545
C(19) C(17) 2.391(4) .
C(19) C(21) 2.400(7) .
C(19) C(22) 2.772(5) .
C(20) Cl(1) 3.446(4) 1_545
C(20) O(2) 3.462(5) 2_645
C(20) C(17) 2.756(5) .
C(20) C(18) 2.394(6) .
C(20) C(22) 2.383(4) .
C(21) C(1) 2.581(4) .
C(21) C(2) 3.578(4) .
C(21) C(17) 2.407(5) .
C(21) C(18) 2.780(6) .
C(21) C(19) 2.400(7) .
C(22) C(2) 2.434(4) .
C(22) C(3) 3.559(4) .
C(22) C(15) 2.826(4) .
C(22) C(16) 2.428(5) .
C(22) C(18) 2.413(5) .
C(22) C(19) 2.772(5) .
C(22) C(20) 2.383(4) .
C(22) C(23) 2.482(4) .
C(22) C(24) 2.878(4) .
C(23) O(2) 2.363(5) .
C(23) C(2) 2.455(4) .
C(23) C(3) 3.576(4) .
C(23) C(15) 2.866(4) .
C(23) C(16) 2.528(5) .
C(23) C(17) 2.892(4) .
C(23) C(22) 2.482(4) .
C(23) C(25) 2.624(5) .
C(23) C(26) 3.006(4) .
C(23) C(31) 2.613(4) .
C(24) O(1) 2.352(4) .
C(24) C(1) 2.548(4) .
C(24) C(2) 2.894(4) .
C(24) C(14) 3.548(4) .
C(24) C(15) 2.468(4) .
C(24) C(17) 2.475(4) .
C(24) C(22) 2.878(4) .
C(24) C(26) 2.608(4) .
C(24) C(31) 2.989(4) .
C(24) C(32) 2.615(5) .
C(25) C(11) 3.592(4) 4_555
C(25) C(14) 3.590(3) .
C(25) C(15) 2.986(3) .
C(25) C(16) 2.475(3) .
C(25) C(23) 2.624(5) .
C(25) C(27) 2.481(5) .
C(25) C(31) 2.506(5) .
C(25) C(32) 2.940(5) .
C(26) O(1) 2.346(4) .
C(26) C(12) 3.547(4) 4_555
C(26) C(23) 3.006(4) .
C(26) C(24) 2.608(4) .
C(26) C(28) 2.386(5) .
C(26) C(29) 2.768(5) .
C(26) C(30) 2.407(6) .
C(26) C(32) 2.513(5) .
C(27) O(1) 2.797(5) .
C(27) C(25) 2.481(5) .
C(27) C(29) 2.368(7) .
C(27) C(30) 2.736(7) .
C(27) C(31) 2.387(5) .
C(28) C(14) 3.529(5) 4_555
C(28) C(26) 2.386(5) .
C(28) C(30) 2.361(7) .
C(28) C(31) 2.752(5) .
C(29) C(26) 2.768(5) .
C(29) C(27) 2.368(7) .
C(29) C(31) 2.392(5) .
C(30) O(2) 2.762(5) .
C(30) C(26) 2.407(6) .
C(30) C(27) 2.736(7) .
C(30) C(28) 2.361(7) .
C(30) C(32) 2.474(4) .
C(31) O(2) 2.336(5) .
C(31) C(23) 2.613(4) .
C(31) C(24) 2.989(4) .
C(31) C(25) 2.506(5) .
C(31) C(27) 2.387(5) .
C(31) C(28) 2.752(5) .
C(31) C(29) 2.392(5) .
C(32) C(1) 2.507(4) .
C(32) C(2) 2.956(4) .
C(32) C(15) 3.575(5) .
C(32) C(24) 2.615(5) .
C(32) C(25) 2.940(5) .
C(32) C(26) 2.513(5) .
C(32) C(30) 2.474(4) .
C(33) O(1) 3.167(5) 2_755
Cl(1) H(2) 3.58(3) 2_655
Cl(1) H(5) 3.58(4) 4_565
Cl(1) H(12) 3.21(4) 1_565
Cl(1) H(13) 3.57(3) 1_565
Cl(1) H(17) 3.40(3) 2_755
Cl(1) H(21) 2.18(3) .
Cl(2) H(2) 3.55(2) 2_655
Cl(2) H(5) 3.22(4) 4_565
Cl(2) H(14) 3.41(3) 2_655
Cl(2) H(19) 3.28(4) .
Cl(2) H(20) 3.00(4) 3_766
Cl(2) H(21) 2.22(5) .
Cl(3) H(7) 3.17(5) 3_765
Cl(3) H(14) 3.19(3) 2_655
Cl(3) H(21) 2.13(3) .
O(1) H(6) 2.87(4) 3_765
O(1) H(8) 3.54(3) 4_555
O(1) H(10) 2.54(2) .
O(1) H(16) 2.52(3) .
O(1) H(17) 2.39(3) .
O(1) H(18) 3.55(4) 2_745
O(1) H(21) 2.35(4) 2_745
O(2) H(1) 2.48(3) .
O(2) H(2) 3.59(2) .
O(2) H(4) 2.45(4) 2_645
O(2) H(5) 3.01(5) 2_645
O(2) H(13) 2.63(4) 2_655
O(2) H(15) 2.57(3) .
O(2) H(20) 2.43(3) .
C(1) H(2) 2.79(2) .
C(1) H(10) 3.58(3) .
C(1) H(14) 2.77(3) .
C(1) H(15) 2.05(2) .
C(1) H(16) 3.12(3) .
C(2) H(1) 2.11(4) .
C(2) H(2) 2.04(3) .
C(2) H(9) 3.32(3) .
C(2) H(10) 3.31(3) .
C(2) H(15) 3.25(3) .
C(2) H(19) 3.59(4) 4_454
C(3) H(1) 2.70(3) .
C(3) H(3) 2.68(3) .
C(4) H(2) 2.09(3) .
C(4) H(3) 2.10(3) .
C(4) H(8) 3.35(4) .
C(4) H(9) 3.35(3) .
C(5) H(2) 2.67(3) .
C(5) H(4) 2.69(3) .
C(5) H(14) 3.51(3) 2_655
C(6) H(3) 2.06(4) .
C(6) H(4) 2.08(4) .
C(6) H(5) 3.24(4) .
C(6) H(7) 3.23(5) .
C(6) H(8) 3.31(3) .
C(6) H(15) 3.13(2) 4_454
C(6) H(16) 3.53(3) 4_454
C(7) H(3) 2.64(3) .
C(7) H(5) 1.95(4) .
C(7) H(6) 3.23(4) .
C(7) H(15) 2.94(3) 4_454
C(8) H(4) 1.96(4) .
C(8) H(6) 2.06(5) .
C(8) H(7) 3.23(4) .
C(8) H(12) 3.23(4) 1_565
C(8) H(15) 3.34(3) 4_454
C(8) H(16) 3.42(3) 4_454
C(9) H(4) 3.21(5) .
C(9) H(5) 2.06(5) .
C(9) H(7) 2.00(4) .
C(9) H(9) 3.51(2) 3_765
C(9) H(12) 3.19(4) 1_565
C(9) H(16) 3.09(3) 4_454
C(9) H(17) 3.22(3) 3_765
C(10) H(5) 3.24(4) .
C(10) H(6) 1.93(4) .
C(10) H(8) 2.63(2) .
C(10) H(8) 3.20(2) 3_765
C(10) H(16) 2.95(2) 4_454
C(11) H(3) 3.33(4) .
C(11) H(4) 3.31(4) .
C(11) H(6) 3.22(4) .
C(11) H(7) 1.98(4) .
C(11) H(8) 2.04(3) .
C(11) H(8) 3.56(3) 3_765
C(11) H(16) 3.19(2) 4_454
C(12) H(7) 2.59(4) .
C(12) H(7) 3.18(3) 3_765
C(12) H(9) 2.65(2) .
C(13) H(2) 3.35(3) .
C(13) H(3) 3.36(4) .
C(13) H(7) 3.55(3) 3_765
C(13) H(8) 2.09(3) .
C(13) H(9) 2.08(3) .
C(14) H(8) 2.70(3) .
C(14) H(10) 2.70(2) .
C(14) H(11) 3.36(3) 3_755
C(15) H(1) 3.34(4) .
C(15) H(2) 3.32(3) .
C(15) H(9) 2.03(3) .
C(15) H(10) 2.09(2) .
C(15) H(11) 3.56(4) 3_755
C(15) H(16) 3.27(2) .
C(16) H(9) 2.79(3) .
C(16) H(11) 2.76(3) .
C(16) H(11) 3.19(4) 3_755
C(16) H(15) 3.11(4) .
C(16) H(16) 2.04(2) .
C(16) H(18) 3.31(4) 2_745
C(17) H(1) 3.38(4) .
C(17) H(10) 2.11(3) .
C(17) H(11) 2.01(4) .
C(17) H(12) 3.26(4) .
C(17) H(13) 3.59(4) .
C(17) H(14) 3.26(3) .
C(17) H(15) 3.17(3) .
C(17) H(16) 2.62(2) .
C(17) H(18) 3.59(4) 2_745
C(17) H(18) 3.52(4) 4_454
C(17) H(19) 3.04(3) 4_454
C(18) H(9) 3.34(3) 3_755
C(18) H(10) 2.73(2) .
C(18) H(10) 3.11(3) 3_755
C(18) H(11) 3.44(4) 3_755
C(18) H(12) 2.04(4) .
C(18) H(13) 3.15(4) .
C(18) H(16) 3.50(2) .
C(18) H(18) 3.25(4) 2_745
C(18) H(18) 3.19(4) 4_454
C(18) H(19) 3.07(4) 4_454
C(19) H(9) 3.35(3) 3_755
C(19) H(11) 2.05(3) .
C(19) H(13) 1.94(5) .
C(19) H(14) 3.26(4) .
C(19) H(19) 3.08(4) 4_454
C(20) H(2) 3.55(3) 2_645
C(20) H(11) 3.26(4) .
C(20) H(12) 2.05(5) .
C(20) H(14) 2.04(3) .
C(20) H(19) 3.09(4) 4_454
C(21) H(1) 2.84(3) .
C(21) H(2) 3.46(3) 2_645
C(21) H(3) 3.58(3) 2_645
C(21) H(12) 3.28(5) .
C(21) H(13) 1.92(4) .
C(21) H(15) 3.55(2) .
C(21) H(19) 3.09(5) 4_454
C(22) H(1) 2.20(3) .
C(22) H(10) 3.30(3) .
C(22) H(11) 3.26(4) .
C(22) H(13) 3.13(4) .
C(22) H(14) 2.02(3) .
C(22) H(15) 2.64(3) .
C(22) H(16) 3.13(2) .
C(22) H(19) 3.05(4) 4_454
C(23) H(1) 2.10(3) .
C(23) H(4) 3.46(5) 2_645
C(23) H(10) 3.40(3) .
C(23) H(16) 2.06(3) .
C(24) H(1) 3.42(3) .
C(24) H(10) 2.11(3) .
C(24) H(15) 2.03(4) .
C(25) H(6) 3.44(4) 3_765
C(25) H(10) 2.59(2) .
C(25) H(15) 3.17(3) .
C(25) H(16) 1.98(3) .
C(25) H(17) 2.49(3) .
C(25) H(21) 3.52(5) 2_745
C(26) H(6) 3.55(5) 3_765
C(26) H(16) 3.19(3) .
C(26) H(17) 1.89(3) .
C(26) H(18) 3.22(4) .
C(26) H(20) 3.23(4) .
C(27) H(6) 3.05(4) 3_765
C(27) H(11) 3.59(3) 2_755
C(27) H(18) 2.01(4) .
C(27) H(19) 3.25(5) .
C(28) H(10) 3.45(2) 2_755
C(28) H(11) 3.16(3) 2_755
C(28) H(17) 2.03(4) .
C(28) H(19) 2.05(5) .
C(28) H(20) 3.21(4) .
C(29) H(17) 3.21(4) .
C(29) H(18) 1.93(4) .
C(29) H(20) 2.01(4) .
C(29) H(21) 3.54(3) .
C(30) H(18) 3.15(4) .
C(30) H(19) 2.00(4) .
C(31) H(15) 3.16(3) .
C(31) H(17) 3.14(4) .
C(31) H(19) 3.25(4) .
C(31) H(20) 1.99(4) .
C(32) H(1) 2.57(2) .
C(32) H(4) 3.20(4) 2_645
C(32) H(15) 1.98(3) .
C(32) H(16) 3.22(3) .
C(32) H(20) 2.57(3) .
H(1) O(2) 2.48(3) .
H(1) C(2) 2.11(4) .
H(1) C(3) 2.70(3) .
H(1) C(15) 3.34(4) .
H(1) C(17) 3.38(4) .
H(1) C(21) 2.84(3) .
H(1) C(22) 2.20(3) .
H(1) C(23) 2.10(3) .
H(1) C(24) 3.42(3) .
H(1) C(32) 2.57(2) .
H(1) H(2) 2.52(4) .
H(1) H(3) 3.53(4) 2_645
H(1) H(4) 3.23(5) 2_645
H(1) H(14) 2.67(4) .
H(1) H(15) 2.37(4) .
H(2) Cl(1) 3.58(3) 2_645
H(2) Cl(2) 3.55(2) 2_645
H(2) O(2) 3.59(2) .
H(2) C(1) 2.79(2) .
H(2) C(2) 2.04(3) .
H(2) C(4) 2.09(3) .
H(2) C(5) 2.67(3) .
H(2) C(13) 3.35(3) .
H(2) C(15) 3.32(3) .
H(2) C(20) 3.55(3) 2_655
H(2) C(21) 3.46(3) 2_655
H(2) H(1) 2.52(4) .
H(2) H(3) 2.51(4) .
H(2) H(13) 3.31(5) 2_655
H(2) H(14) 3.09(4) 2_655
H(3) C(3) 2.68(3) .
H(3) C(4) 2.10(3) .
H(3) C(6) 2.06(4) .
H(3) C(7) 2.64(3) .
H(3) C(11) 3.33(4) .
H(3) C(13) 3.36(4) .
H(3) C(21) 3.58(3) 2_655
H(3) H(1) 3.53(4) 2_655
H(3) H(2) 2.51(4) .
H(3) H(4) 2.50(4) .
H(3) H(4) 3.02(4) 3_665
H(3) H(5) 3.57(5) 3_665
H(3) H(14) 3.10(4) 2_655
H(3) H(15) 3.22(5) 2_655
H(4) O(2) 2.45(4) 2_655
H(4) C(5) 2.69(3) .
H(4) C(6) 2.08(4) .
H(4) C(8) 1.96(4) .
H(4) C(9) 3.21(5) .
H(4) C(11) 3.31(4) .
H(4) C(23) 3.46(5) 2_655
H(4) C(32) 3.20(4) 2_655
H(4) H(1) 3.23(5) 2_655
H(4) H(3) 2.50(4) .
H(4) H(3) 3.02(4) 3_665
H(4) H(4) 3.01(5) 3_665
H(4) H(5) 2.19(6) .
H(4) H(15) 2.94(6) 2_655
H(4) H(15) 3.11(5) 4_454
H(5) Cl(1) 3.58(4) 4_464
H(5) Cl(2) 3.22(4) 4_464
H(5) O(2) 3.01(5) 2_655
H(5) C(6) 3.24(4) .
H(5) C(7) 1.95(4) .
H(5) C(9) 2.06(5) .
H(5) C(10) 3.24(4) .
H(5) H(3) 3.57(5) 3_665
H(5) H(4) 2.19(6) .
H(5) H(6) 2.41(7) .
H(5) H(12) 3.14(5) 1_565
H(5) H(13) 3.29(6) 1_565
H(6) O(1) 2.87(4) 3_765
H(6) C(7) 3.23(4) .
H(6) C(8) 2.06(5) .
H(6) C(10) 1.93(4) .
H(6) C(11) 3.22(4) .
H(6) C(25) 3.44(4) 3_765
H(6) C(26) 3.55(5) 3_765
H(6) C(27) 3.05(4) 3_765
H(6) H(5) 2.41(7) .
H(6) H(7) 2.26(5) .
H(6) H(9) 3.17(4) 3_765
H(6) H(12) 3.10(6) 1_565
H(6) H(16) 3.42(5) 4_454
H(6) H(17) 2.47(5) 3_765
H(7) Cl(3) 3.17(5) 3_765
H(7) C(6) 3.23(5) .
H(7) C(8) 3.23(4) .
H(7) C(9) 2.00(4) .
H(7) C(11) 1.98(4) .
H(7) C(12) 2.59(4) .
H(7) C(12) 3.18(3) 3_765
H(7) C(13) 3.55(3) 3_765
H(7) H(6) 2.26(5) .
H(7) H(8) 2.38(4) .
H(7) H(8) 2.93(4) 3_765
H(7) H(9) 3.45(4) 3_765
H(7) H(16) 3.26(4) 4_454
H(8) O(1) 3.54(3) 4_454
H(8) C(4) 3.35(4) .
H(8) C(6) 3.31(3) .
H(8) C(10) 2.63(2) .
H(8) C(10) 3.20(2) 3_765
H(8) C(11) 2.04(3) .
H(8) C(11) 3.56(3) 3_765
H(8) C(13) 2.09(3) .
H(8) C(14) 2.70(3) .
H(8) H(7) 2.38(4) .
H(8) H(7) 2.93(4) 3_765
H(8) H(8) 3.47(4) 3_765
H(8) H(9) 2.51(3) .
H(9) C(2) 3.32(3) .
H(9) C(4) 3.35(3) .
H(9) C(9) 3.51(2) 3_765
H(9) C(12) 2.65(2) .
H(9) C(13) 2.08(3) .
H(9) C(15) 2.03(3) .
H(9) C(16) 2.79(3) .
H(9) C(18) 3.34(3) 3_755
H(9) C(19) 3.35(3) 3_755
H(9) H(6) 3.17(4) 3_765
H(9) H(7) 3.45(4) 3_765
H(9) H(8) 2.51(3) .
H(9) H(10) 2.55(3) .
H(9) H(11) 2.74(4) 3_755
H(9) H(12) 2.71(6) 3_755
H(10) O(1) 2.54(2) .
H(10) C(1) 3.58(3) .
H(10) C(2) 3.31(3) .
H(10) C(14) 2.70(2) .
H(10) C(15) 2.09(2) .
H(10) C(17) 2.11(3) .
H(10) C(18) 2.73(2) .
H(10) C(18) 3.11(3) 3_755
H(10) C(22) 3.30(3) .
H(10) C(23) 3.40(3) .
H(10) C(24) 2.11(3) .
H(10) C(25) 2.59(2) .
H(10) C(28) 3.45(2) 2_745
H(10) H(9) 2.55(3) .
H(10) H(11) 2.55(3) .
H(10) H(11) 2.43(5) 3_755
H(10) H(12) 3.38(6) 3_755
H(10) H(16) 2.39(4) .
H(10) H(18) 2.57(5) 2_745
H(11) C(14) 3.36(3) 3_755
H(11) C(15) 3.56(4) 3_755
H(11) C(16) 2.76(3) .
H(11) C(16) 3.19(4) 3_755
H(11) C(17) 2.01(4) .
H(11) C(18) 3.44(4) 3_755
H(11) C(19) 2.05(3) .
H(11) C(20) 3.26(4) .
H(11) C(22) 3.26(4) .
H(11) C(27) 3.59(3) 2_745
H(11) C(28) 3.16(3) 2_745
H(11) H(9) 2.74(4) 3_755
H(11) H(10) 2.55(3) .
H(11) H(10) 2.43(5) 3_755
H(11) H(11) 2.83(5) 3_755
H(11) H(12) 2.35(5) .
H(11) H(17) 3.43(4) 2_745
H(11) H(18) 2.54(5) 2_745
H(11) H(18) 3.10(4) 4_454
H(12) Cl(1) 3.21(4) 1_545
H(12) C(8) 3.23(4) 1_545
H(12) C(9) 3.19(4) 1_545
H(12) C(17) 3.26(4) .
H(12) C(18) 2.04(4) .
H(12) C(20) 2.05(5) .
H(12) C(21) 3.28(5) .
H(12) H(5) 3.14(5) 1_545
H(12) H(6) 3.10(6) 1_545
H(12) H(9) 2.71(6) 3_755
H(12) H(10) 3.38(6) 3_755
H(12) H(11) 2.35(5) .
H(12) H(13) 2.31(7) .
H(13) Cl(1) 3.57(3) 1_545
H(13) O(2) 2.63(4) 2_645
H(13) C(17) 3.59(4) .
H(13) C(18) 3.15(4) .
H(13) C(19) 1.94(5) .
H(13) C(21) 1.92(4) .
H(13) C(22) 3.13(4) .
H(13) H(2) 3.31(5) 2_645
H(13) H(5) 3.29(6) 1_545
H(13) H(12) 2.31(7) .
H(13) H(14) 2.28(5) .
H(13) H(19) 3.54(6) 4_454
H(13) H(20) 3.15(5) 2_645
H(14) Cl(2) 3.41(3) 2_645
H(14) Cl(3) 3.19(3) 2_645
H(14) C(1) 2.77(3) .
H(14) C(5) 3.51(3) 2_645
H(14) C(17) 3.26(3) .
H(14) C(19) 3.26(4) .
H(14) C(20) 2.04(3) .
H(14) C(22) 2.02(3) .
H(14) H(1) 2.67(4) .
H(14) H(2) 3.09(4) 2_645
H(14) H(3) 3.10(4) 2_645
H(14) H(13) 2.28(5) .
H(15) O(2) 2.57(3) .
H(15) C(1) 2.05(2) .
H(15) C(2) 3.25(3) .
H(15) C(6) 3.13(2) 4_555
H(15) C(7) 2.94(3) 4_555
H(15) C(8) 3.34(3) 4_555
H(15) C(16) 3.11(4) .
H(15) C(17) 3.17(3) .
H(15) C(21) 3.55(2) .
H(15) C(22) 2.64(3) .
H(15) C(24) 2.03(4) .
H(15) C(25) 3.17(3) .
H(15) C(31) 3.16(3) .
H(15) C(32) 1.98(3) .
H(15) H(1) 2.37(4) .
H(15) H(3) 3.22(5) 2_645
H(15) H(4) 2.94(6) 2_645
H(15) H(4) 3.11(5) 4_555
H(15) H(16) 2.14(5) .
H(16) O(1) 2.52(3) .
H(16) C(1) 3.12(3) .
H(16) C(6) 3.53(3) 4_555
H(16) C(8) 3.42(3) 4_555
H(16) C(9) 3.09(3) 4_555
H(16) C(10) 2.95(2) 4_555
H(16) C(11) 3.19(2) 4_555
H(16) C(15) 3.27(2) .
H(16) C(16) 2.04(2) .
H(16) C(17) 2.62(2) .
H(16) C(18) 3.50(2) .
H(16) C(22) 3.13(2) .
H(16) C(23) 2.06(3) .
H(16) C(25) 1.98(3) .
H(16) C(26) 3.19(3) .
H(16) C(32) 3.22(3) .
H(16) H(6) 3.42(5) 4_555
H(16) H(7) 3.26(4) 4_555
H(16) H(10) 2.39(4) .
H(16) H(15) 2.14(5) .
H(16) H(18) 3.35(6) 2_745
H(17) Cl(1) 3.40(3) 2_745
H(17) O(1) 2.39(3) .
H(17) C(9) 3.22(3) 3_765
H(17) C(25) 2.49(3) .
H(17) C(26) 1.89(3) .
H(17) C(28) 2.03(4) .
H(17) C(29) 3.21(4) .
H(17) C(31) 3.14(4) .
H(17) H(6) 2.47(5) 3_765
H(17) H(11) 3.43(4) 2_755
H(17) H(18) 2.41(5) .
H(18) O(1) 3.55(4) 2_755
H(18) C(16) 3.31(4) 2_755
H(18) C(17) 3.59(4) 2_755
H(18) C(17) 3.52(4) 4_555
H(18) C(18) 3.25(4) 2_755
H(18) C(18) 3.19(4) 4_555
H(18) C(26) 3.22(4) .
H(18) C(27) 2.01(4) .
H(18) C(29) 1.93(4) .
H(18) C(30) 3.15(4) .
H(18) H(10) 2.57(5) 2_755
H(18) H(11) 2.54(5) 2_755
H(18) H(11) 3.10(4) 4_555
H(18) H(16) 3.35(6) 2_755
H(18) H(17) 2.41(5) .
H(18) H(19) 2.27(7) .
H(18) H(21) 3.51(5) .
H(19) Cl(2) 3.28(4) .
H(19) C(2) 3.59(4) 4_555
H(19) C(17) 3.04(3) 4_555
H(19) C(18) 3.07(4) 4_555
H(19) C(19) 3.08(4) 4_555
H(19) C(20) 3.09(4) 4_555
H(19) C(21) 3.09(5) 4_555
H(19) C(22) 3.05(4) 4_555
H(19) C(27) 3.25(5) .
H(19) C(28) 2.05(5) .
H(19) C(30) 2.00(4) .
H(19) C(31) 3.25(4) .
H(19) H(13) 3.54(6) 4_555
H(19) H(18) 2.27(7) .
H(19) H(20) 2.31(5) .
H(19) H(21) 3.47(6) .
H(20) Cl(2) 3.00(4) 3_766
H(20) O(2) 2.43(3) .
H(20) C(26) 3.23(4) .
H(20) C(28) 3.21(4) .
H(20) C(29) 2.01(4) .
H(20) C(31) 1.99(4) .
H(20) C(32) 2.57(3) .
H(20) H(13) 3.15(5) 2_655
H(20) H(19) 2.31(5) .
H(21) Cl(1) 2.18(3) .
H(21) Cl(2) 2.22(5) .
H(21) Cl(3) 2.13(3) .
H(21) O(1) 2.35(4) 2_755
H(21) C(25) 3.52(5) 2_755
H(21) C(29) 3.54(3) .
H(21) H(18) 3.51(5) .
H(21) H(19) 3.47(6) .

loop_
_geom_torsion_atom_site_label_1
_geom_torsion_atom_site_label_2
_geom_torsion_atom_site_label_3
_geom_torsion_atom_site_label_4
_geom_torsion
C(2) C(1) C(22) C(17) 54.6(3)
C(2) C(1) C(22) C(21) -122.5(3)
C(22) C(1) C(2) C(3) 122.6(3)
C(22) C(1) C(2) C(15) -55.4(3)
C(2) C(1) C(23) C(24) -60.2(3)
C(2) C(1) C(23) C(32) 68.6(3)
C(23) C(1) C(2) C(3) -122.1(3)
C(23) C(1) C(2) C(15) 60.0(3)
C(22) C(1) C(23) C(24) 54.9(3)
C(22) C(1) C(23) C(32) -176.4(3)
C(23) C(1) C(22) C(17) -59.2(3)
C(23) C(1) C(22) C(21) 123.7(3)
C(1) C(2) C(3) C(4) -179.8(2)
C(1) C(2) C(15) C(14) -177.8(2)
C(1) C(2) C(15) C(16) 0.6(3)
C(3) C(2) C(15) C(14) 4.1(4)
C(3) C(2) C(15) C(16) -177.5(2)
C(15) C(2) C(3) C(4) -2.0(4)
C(2) C(3) C(4) C(5) 179.0(2)
C(2) C(3) C(4) C(13) -0.9(4)
C(3) C(4) C(5) C(6) 177.5(2)
C(3) C(4) C(13) C(12) -178.4(2)
C(3) C(4) C(13) C(14) 1.8(3)
C(5) C(4) C(13) C(12) 1.8(4)
C(5) C(4) C(13) C(14) -178.1(2)
C(13) C(4) C(5) C(6) -2.7(4)
C(4) C(5) C(6) C(7) -176.9(3)
C(4) C(5) C(6) C(11) 1.4(4)
C(5) C(6) C(7) C(8) 177.6(3)
C(5) C(6) C(11) C(10) -178.3(2)
C(5) C(6) C(11) C(12) 0.8(4)
C(7) C(6) C(11) C(10) 0.0(3)
C(7) C(6) C(11) C(12) 179.1(2)
C(11) C(6) C(7) C(8) -0.7(5)
C(6) C(7) C(8) C(9) 0.4(6)
C(7) C(8) C(9) C(10) 0.5(6)
C(8) C(9) C(10) C(11) -1.2(5)
C(9) C(10) C(11) C(6) 0.9(4)
C(9) C(10) C(11) C(12) -178.2(3)
C(6) C(11) C(12) C(13) -1.7(4)
C(10) C(11) C(12) C(13) 177.4(2)
C(11) C(12) C(13) C(4) 0.4(4)
C(11) C(12) C(13) C(14) -179.8(2)
C(4) C(13) C(14) C(15) 0.2(4)
C(12) C(13) C(14) C(15) -179.6(2)
C(13) C(14) C(15) C(2) -3.2(4)
C(13) C(14) C(15) C(16) 178.7(2)
C(2) C(15) C(16) C(17) 54.8(3)
C(2) C(15) C(16) C(24) -61.0(3)
C(14) C(15) C(16) C(17) -126.9(3)
C(14) C(15) C(16) C(24) 117.3(3)
C(15) C(16) C(17) C(18) 122.1(3)
C(15) C(16) C(17) C(22) -56.6(3)
C(15) C(16) C(24) C(23) 57.1(3)
C(15) C(16) C(24) C(25) -71.7(3)
C(17) C(16) C(24) C(23) -58.3(3)
C(17) C(16) C(24) C(25) 172.9(2)
C(24) C(16) C(17) C(18) -122.6(3)
C(24) C(16) C(17) C(22) 58.7(3)
C(16) C(17) C(18) C(19) -177.4(3)
C(16) C(17) C(22) C(1) 1.4(3)
C(16) C(17) C(22) C(21) 178.8(2)
C(18) C(17) C(22) C(1) -177.4(2)
C(18) C(17) C(22) C(21) -0.1(3)
C(22) C(17) C(18) C(19) 1.2(4)
C(17) C(18) C(19) C(20) -1.3(5)
C(18) C(19) C(20) C(21) 0.2(5)
C(19) C(20) C(21) C(22) 1.0(5)
C(20) C(21) C(22) C(1) 175.9(3)
C(20) C(21) C(22) C(17) -1.1(5)
C(1) C(23) C(24) C(16) 2.4(3)
C(1) C(23) C(24) C(25) 125.4(2)
C(1) C(23) C(32) O(2) 55.3(4)
C(1) C(23) C(32) C(31) -123.8(3)
C(24) C(23) C(32) O(2) 179.9(2)
C(24) C(23) C(32) C(31) 0.8(4)
C(32) C(23) C(24) C(16) -121.8(2)
C(32) C(23) C(24) C(25) 1.2(3)
C(16) C(24) C(25) O(1) -58.6(3)
C(16) C(24) C(25) C(26) 119.9(3)
C(23) C(24) C(25) O(1) 177.7(2)
C(23) C(24) C(25) C(26) -3.8(4)
O(1) C(25) C(26) C(27) 2.3(4)
O(1) C(25) C(26) C(31) -177.1(2)
C(24) C(25) C(26) C(27) -176.2(2)
C(24) C(25) C(26) C(31) 4.4(4)
C(25) C(26) C(27) C(28) 180.0(3)
C(25) C(26) C(31) C(30) 179.4(2)
C(25) C(26) C(31) C(32) -2.3(4)
C(27) C(26) C(31) C(30) -0.0(3)
C(27) C(26) C(31) C(32) 178.3(2)
C(31) C(26) C(27) C(28) -0.6(5)
C(26) C(27) C(28) C(29) 1.1(6)
C(27) C(28) C(29) C(30) -0.9(6)
C(28) C(29) C(30) C(31) 0.3(5)
C(29) C(30) C(31) C(26) 0.2(5)
C(29) C(30) C(31) C(32) -178.2(3)
C(26) C(31) C(32) O(2) -179.4(2)
C(26) C(31) C(32) C(23) -0.3(4)
C(30) C(31) C(32) O(2) -1.1(4)
C(30) C(31) C(32) C(23) 178.1(2)
